data_1556161
loop_
_publ_author_name
'Albertshofer, Klaus'
'Tan, Bin'
'Barbas, 3rd, Carlos F'

_publ_section_title
;
 Asymmetric construction of spirocyclopentenebenzofuranone core structures
 via highly selective phosphine-catalyzed [3 + 2] cycloaddition reactions.
;
_journal_issue 12
_journal_name_full 'Organic letters'
_journal_page_first 2958
_journal_page_last 2961
_journal_paper_doi 10.1021/ol401087a
_journal_volume 15
_journal_year 2013
_chemical_formula_sum 'C12 H9 Cl O4'
_chemical_formula_weight 252.64
_space_group_IT_number 14
_space_group_name_Hall '-P 2ybc'
_space_group_name_H-M_alt 'P 1 21/c 1'
_symmetry_cell_setting monoclinic
_symmetry_space_group_name_H-M 'P 1 21/c 1'
_atom_sites_solution_hydrogens geom
_atom_sites_solution_primary direct
_atom_sites_solution_secondary difmap
_audit_creation_method SHELXL-97
_cell_angle_alpha 90.00
_cell_angle_beta 111.154(9)
_cell_angle_gamma 90.00
_cell_formula_units_Z 8
_cell_length_a 9.5934(17)
_cell_length_b 34.977(6)
_cell_length_c 6.9856(13)
_cell_measurement_reflns_used 4083
_cell_measurement_temperature 100(2)
_cell_measurement_theta_max 25.80
_cell_measurement_theta_min 2.28
_cell_volume 2186.1(7)
_computing_cell_refinement 'Bruker SAINT'
_computing_data_collection 'Bruker APEX2'
_computing_data_reduction 'Bruker SAINT'
_computing_molecular_graphics 'Bruker SHELXTL'
_computing_publication_material 'Bruker SHELXTL'
_computing_structure_refinement 'SHELXL-97 (Sheldrick, 1997)'
_computing_structure_solution 'SHELXS-97 (Sheldrick, 1990)'
_diffrn_ambient_temperature 100(2)
_diffrn_measured_fraction_theta_full 0.998
_diffrn_measured_fraction_theta_max 0.965
_diffrn_measurement_device_type 'Bruker APEX-II CCD'
_diffrn_measurement_method '\f and \w scans'
_diffrn_radiation_monochromator graphite
_diffrn_radiation_source 'fine-focus sealed tube'
_diffrn_radiation_type MoK\a
_diffrn_radiation_wavelength 0.71073
_diffrn_reflns_av_R_equivalents 0.0642
_diffrn_reflns_av_sigmaI/netI 0.0600
_diffrn_reflns_limit_h_max 11
_diffrn_reflns_limit_h_min -11
_diffrn_reflns_limit_k_max 43
_diffrn_reflns_limit_k_min -43
_diffrn_reflns_limit_l_max 8
_diffrn_reflns_limit_l_min -8
_diffrn_reflns_number 20947
_diffrn_reflns_theta_full 25.00
_diffrn_reflns_theta_max 26.50
_diffrn_reflns_theta_min 2.28
_exptl_absorpt_coefficient_mu 0.348
_exptl_absorpt_correction_T_max 0.9760
_exptl_absorpt_correction_T_min 0.9027
_exptl_absorpt_correction_type multi-scan
_exptl_absorpt_process_details SADABS
_exptl_crystal_colour yellow
_exptl_crystal_density_diffrn 1.535
_exptl_crystal_density_method 'not measured'
_exptl_crystal_description plate
_exptl_crystal_F_000 1040
_exptl_crystal_size_max 0.30
_exptl_crystal_size_mid 0.20
_exptl_crystal_size_min 0.07
_refine_diff_density_max 1.607
_refine_diff_density_min -0.492
_refine_diff_density_rms 0.085
_refine_ls_extinction_method none
_refine_ls_goodness_of_fit_ref 1.103
_refine_ls_hydrogen_treatment constr
_refine_ls_matrix_type full
_refine_ls_number_parameters 307
_refine_ls_number_reflns 4368
_refine_ls_number_restraints 0
_refine_ls_restrained_S_all 1.103
_refine_ls_R_factor_all 0.0966
_refine_ls_R_factor_gt 0.0689
_refine_ls_shift/su_max 0.020
_refine_ls_shift/su_mean 0.004
_refine_ls_structure_factor_coef Fsqd
_refine_ls_weighting_details 'calc w=1/[\s^2^(Fo^2^)+(0.0320P)^2^+7.9000P] where P=(Fo^2^+2Fc^2^)/3'
_refine_ls_weighting_scheme calc
_refine_ls_wR_factor_gt 0.1481
_refine_ls_wR_factor_ref 0.1589
_reflns_number_gt 3207
_reflns_number_total 4368
_reflns_threshold_expression >2sigma(I)
_cod_data_source_file ol401087a_si_001.cif
_cod_data_source_block barbas29
_cod_depositor_comments
;
The following automatic conversions were performed:

data item '_symmetry_cell_setting' value 'Monoclinic' was changed to
'monoclinic' in accordance with the
/home/saulius/struct/COD-crude-data/automatic-downloads/DataCite-retrospective/ACS/depositions/lib/dictionaries/cif_core.dic
dictionary named 'cif_core.dic' version 2.4.2 last updated on
2011-04-26.

Automatic conversion script
Id: cif_fix_values 6909 2019-04-08 15:41:33Z antanas 
;
_cod_original_sg_symbol_H-M P2(1)/c
_cod_database_code 1556161

loop_
_symmetry_equiv_pos_as_xyz
'x, y, z'
'-x, y+1/2, -z+1/2'
'-x, -y, -z'
'x, -y-1/2, z-1/2'

loop_
_atom_site_label
_atom_site_type_symbol
_atom_site_fract_x
_atom_site_fract_y
_atom_site_fract_z
_atom_site_U_iso_or_equiv
_atom_site_adp_type
_atom_site_occupancy
_atom_site_symmetry_multiplicity
_atom_site_calc_flag
_atom_site_refinement_flags
Cl1 Cl -0.25169(11) 0.22990(3) -0.05646(16) 0.0279(3) Uani 1 1 d .
Cl2 Cl 0.81289(11) 0.02156(3) 1.01269(15) 0.0246(3) Uani 1 1 d .
O1 O 0.4869(3) 0.18641(8) 0.5992(4) 0.0254(7) Uani 1 1 d .
O2 O 0.2604(3) 0.19018(8) 0.3518(4) 0.0264(7) Uani 1 1 d .
O3 O 0.2242(3) 0.33867(8) 0.3464(4) 0.0270(7) Uani 1 1 d .
O4 O 0.4567(3) 0.32811(8) 0.5726(5) 0.0296(7) Uani 1 1 d .
O5 O 0.0971(3) 0.06544(8) 0.2809(4) 0.0241(7) Uani 1 1 d .
O6 O 0.3212(3) 0.06333(8) 0.5377(4) 0.0269(7) Uani 1 1 d .
O7 O 0.3103(3) -0.08319(8) 0.6686(4) 0.0247(7) Uani 1 1 d .
O8 O 0.0820(3) -0.07278(9) 0.4345(5) 0.0318(7) Uani 1 1 d .
C1 C -0.1404(5) 0.30164(13) 0.0161(6) 0.0266(10) Uani 1 1 d .
H1A H -0.2361 0.3095 -0.0750 0.032 Uiso 1 1 calc R
C2 C -0.0314(5) 0.32886(13) 0.1086(6) 0.0270(10) Uani 1 1 d .
H2A H -0.0496 0.3554 0.0845 0.032 Uiso 1 1 calc R
C3 C 0.1047(4) 0.31504(12) 0.2375(6) 0.0226(9) Uani 1 1 d .
C4 C 0.1385(4) 0.27640(12) 0.2748(6) 0.0195(8) Uani 1 1 d .
C5 C 0.2933(4) 0.27427(12) 0.4167(6) 0.0196(8) Uani 1 1 d .
C6 C 0.3927(4) 0.24689(12) 0.5038(6) 0.0213(9) Uani 1 1 d .
H6A H 0.4882 0.2550 0.5946 0.026 Uiso 1 1 calc R
C7 C 0.3693(4) 0.20538(12) 0.4732(6) 0.0207(9) Uani 1 1 d .
C8 C 0.4795(5) 0.14487(12) 0.5834(7) 0.0268(10) Uani 1 1 d .
H8A H 0.4730 0.1367 0.4448 0.032 Uiso 1 1 calc R
H8B H 0.3905 0.1352 0.6082 0.032 Uiso 1 1 calc R
C9 C 0.6200(5) 0.12959(13) 0.7435(7) 0.0295(10) Uani 1 1 d .
H9A H 0.6193 0.1016 0.7376 0.044 Uiso 1 1 calc R
H9B H 0.6250 0.1379 0.8798 0.044 Uiso 1 1 calc R
H9C H 0.7072 0.1393 0.7172 0.044 Uiso 1 1 calc R
C10 C 0.3398(5) 0.31519(12) 0.4607(6) 0.0243(9) Uani 1 1 d .
C11 C -0.1103(4) 0.26319(12) 0.0557(6) 0.0230(9) Uani 1 1 d .
C12 C 0.0271(4) 0.24949(12) 0.1820(6) 0.0200(9) Uani 1 1 d .
H12A H 0.0451 0.2229 0.2049 0.024 Uiso 1 1 calc R
C13 C -0.0241(5) 0.12072(14) 0.0979(7) 0.0361(12) Uani 1 1 d .
H13A H -0.0169 0.1484 0.0827 0.054 Uiso 1 1 calc R
H13B H -0.1118 0.1149 0.1333 0.054 Uiso 1 1 calc R
H13C H -0.0340 0.1081 -0.0315 0.054 Uiso 1 1 calc R
C14 C 0.1148(4) 0.10651(12) 0.2659(7) 0.0243(9) Uani 1 1 d .
H14A H 0.2044 0.1122 0.2320 0.029 Uiso 1 1 calc R
H14B H 0.1263 0.1191 0.3977 0.029 Uiso 1 1 calc R
C15 C 0.2081(4) 0.04756(12) 0.4283(6) 0.0205(9) Uani 1 1 d .
C16 C 0.1709(4) 0.00683(12) 0.4349(6) 0.0225(9) Uani 1 1 d .
H16A H 0.0731 -0.0009 0.3503 0.027 Uiso 1 1 calc R
C17 C 0.2614(4) -0.02011(12) 0.5483(6) 0.0216(9) Uani 1 1 d .
C18 C 0.4152(4) -0.02264(12) 0.6939(6) 0.0192(8) Uani 1 1 d .
C19 C 0.4371(4) -0.06052(12) 0.7623(6) 0.0217(9) Uani 1 1 d .
C20 C 0.5669(5) -0.07378(12) 0.9044(6) 0.0237(9) Uani 1 1 d .
H20A H 0.5768 -0.0997 0.9485 0.028 Uiso 1 1 calc R
C21 C 0.6838(5) -0.04807(12) 0.9822(6) 0.0244(9) Uani 1 1 d .
H21A H 0.7760 -0.0561 1.0818 0.029 Uiso 1 1 calc R
C22 C 0.2012(5) -0.06027(12) 0.5370(6) 0.0241(9) Uani 1 1 d .
C23 C 0.6653(4) -0.01047(12) 0.9137(6) 0.0202(9) Uani 1 1 d .
C24 C 0.5324(4) 0.00309(11) 0.7709(6) 0.0185(8) Uani 1 1 d .
H24A H 0.5220 0.0290 0.7275 0.022 Uiso 1 1 calc R

loop_
_atom_site_aniso_label
_atom_site_aniso_U_11
_atom_site_aniso_U_22
_atom_site_aniso_U_33
_atom_site_aniso_U_23
_atom_site_aniso_U_13
_atom_site_aniso_U_12
Cl1 0.0174(5) 0.0414(6) 0.0214(5) -0.0058(5) 0.0027(4) -0.0025(5)
Cl2 0.0159(5) 0.0352(6) 0.0200(5) -0.0015(4) 0.0033(4) -0.0021(4)
O1 0.0201(15) 0.0256(16) 0.0225(16) -0.0013(13) -0.0019(12) -0.0004(12)
O2 0.0174(15) 0.0269(16) 0.0266(16) -0.0023(13) -0.0020(13) -0.0016(12)
O3 0.0254(16) 0.0260(16) 0.0274(16) 0.0003(13) 0.0068(13) -0.0034(13)
O4 0.0269(17) 0.0289(17) 0.0290(17) -0.0033(14) 0.0054(14) -0.0092(13)
O5 0.0170(14) 0.0273(16) 0.0218(15) 0.0030(13) -0.0003(12) 0.0016(12)
O6 0.0213(16) 0.0270(16) 0.0236(16) 0.0007(13) -0.0024(13) -0.0034(13)
O7 0.0260(16) 0.0242(16) 0.0239(16) -0.0002(12) 0.0090(13) -0.0037(12)
O8 0.0243(17) 0.0355(18) 0.0323(18) -0.0029(15) 0.0062(14) -0.0123(14)
C1 0.023(2) 0.038(3) 0.019(2) 0.0044(19) 0.0080(18) 0.0067(19)
C2 0.028(2) 0.032(2) 0.023(2) 0.0058(19) 0.0116(19) 0.0044(19)
C3 0.022(2) 0.029(2) 0.018(2) -0.0002(18) 0.0087(18) -0.0016(18)
C4 0.021(2) 0.027(2) 0.0119(19) 0.0002(16) 0.0081(16) -0.0006(17)
C5 0.022(2) 0.025(2) 0.0135(19) -0.0005(16) 0.0080(17) -0.0016(17)
C6 0.020(2) 0.031(2) 0.013(2) -0.0013(17) 0.0065(17) -0.0066(17)
C7 0.016(2) 0.031(2) 0.014(2) 0.0032(17) 0.0030(16) 0.0027(17)
C8 0.025(2) 0.024(2) 0.027(2) -0.0022(19) 0.0055(19) 0.0026(18)
C9 0.027(2) 0.030(2) 0.029(2) 0.0022(19) 0.007(2) 0.0019(19)
C10 0.026(2) 0.027(2) 0.020(2) 0.0014(18) 0.0097(19) -0.0019(19)
C11 0.018(2) 0.037(3) 0.016(2) -0.0043(18) 0.0080(17) -0.0031(18)
C12 0.019(2) 0.028(2) 0.0129(19) -0.0009(16) 0.0059(16) -0.0004(17)
C13 0.026(2) 0.036(3) 0.035(3) 0.007(2) -0.003(2) 0.002(2)
C14 0.019(2) 0.024(2) 0.026(2) 0.0009(18) 0.0032(18) -0.0009(17)
C15 0.017(2) 0.031(2) 0.0121(19) 0.0005(17) 0.0036(16) 0.0030(17)
C16 0.018(2) 0.032(2) 0.019(2) -0.0019(18) 0.0069(17) -0.0016(18)
C17 0.018(2) 0.030(2) 0.017(2) -0.0040(18) 0.0070(17) -0.0040(18)
C18 0.016(2) 0.027(2) 0.016(2) -0.0013(17) 0.0076(16) -0.0007(16)
C19 0.023(2) 0.024(2) 0.023(2) -0.0012(17) 0.0129(18) -0.0021(17)
C20 0.028(2) 0.023(2) 0.022(2) 0.0045(17) 0.0118(19) 0.0090(18)
C21 0.023(2) 0.030(2) 0.021(2) 0.0041(18) 0.0088(18) 0.0083(18)
C22 0.025(2) 0.028(2) 0.021(2) -0.0024(18) 0.0107(19) -0.0038(18)
C23 0.0145(19) 0.031(2) 0.0146(19) 0.0001(17) 0.0049(16) -0.0015(17)
C24 0.021(2) 0.021(2) 0.0139(19) -0.0002(16) 0.0073(16) 0.0018(16)

loop_
_atom_type_symbol
_atom_type_description
_atom_type_scat_dispersion_real
_atom_type_scat_dispersion_imag
_atom_type_scat_source
C C 0.0033 0.0016 'International Tables Vol C Tables 4.2.6.8 and 6.1.1.4'
H H 0.0000 0.0000 'International Tables Vol C Tables 4.2.6.8 and 6.1.1.4'
O O 0.0106 0.0060 'International Tables Vol C Tables 4.2.6.8 and 6.1.1.4'
Cl Cl 0.1484 0.1585 'International Tables Vol C Tables 4.2.6.8 and 6.1.1.4'

loop_
_geom_angle_atom_site_label_1
_geom_angle_atom_site_label_2
_geom_angle_atom_site_label_3
_geom_angle
C7 O1 C8 116.1(3)
C10 O3 C3 107.1(3)
C15 O5 C14 115.8(3)
C22 O7 C19 107.8(3)
C11 C1 C2 120.4(4)
C3 C2 C1 116.1(4)
C2 C3 C4 124.4(4)
C2 C3 O3 123.1(4)
C4 C3 O3 112.5(3)
C3 C4 C12 118.7(4)
C3 C4 C5 106.7(3)
C12 C4 C5 134.5(4)
C6 C5 C4 137.0(4)
C6 C5 C10 118.8(4)
C4 C5 C10 104.2(3)
C5 C6 C7 126.6(4)
O2 C7 O1 123.9(4)
O2 C7 C6 125.8(4)
O1 C7 C6 110.3(3)
O1 C8 C9 107.0(3)
O4 C10 O3 121.3(4)
O4 C10 C5 129.2(4)
O3 C10 C5 109.4(3)
C12 C11 C1 123.2(4)
C12 C11 Cl1 117.6(3)
C1 C11 Cl1 119.2(3)
C11 C12 C4 117.2(4)
O5 C14 C13 106.8(3)
O6 C15 O5 123.7(4)
O6 C15 C16 126.4(4)
O5 C15 C16 109.9(3)
C17 C16 C15 126.1(4)
C16 C17 C18 137.3(4)
C16 C17 C22 118.2(4)
C18 C17 C22 104.5(3)
C24 C18 C19 118.8(4)
C24 C18 C17 134.7(4)
C19 C18 C17 106.6(3)
C20 C19 C18 123.8(4)
C20 C19 O7 123.9(4)
C18 C19 O7 112.3(3)
C19 C20 C21 117.5(4)
C20 C21 C23 119.6(4)
O8 C22 O7 121.4(4)
O8 C22 C17 129.7(4)
O7 C22 C17 108.9(3)
C21 C23 C24 122.8(4)
C21 C23 Cl2 119.2(3)
C24 C23 Cl2 118.0(3)
C18 C24 C23 117.5(4)

loop_
_geom_bond_atom_site_label_1
_geom_bond_atom_site_label_2
_geom_bond_distance
Cl1 C11 1.744(4)
Cl2 C23 1.741(4)
O1 C7 1.331(5)
O1 C8 1.457(5)
O2 C7 1.206(5)
O3 C10 1.379(5)
O3 C3 1.395(5)
O4 C10 1.200(5)
O5 C15 1.339(5)
O5 C14 1.455(5)
O6 C15 1.211(5)
O7 C22 1.374(5)
O7 C19 1.401(5)
O8 C22 1.192(5)
C1 C11 1.382(6)
C1 C2 1.389(6)
C2 C3 1.378(6)
C3 C4 1.392(6)
C4 C12 1.396(6)
C4 C5 1.460(5)
C5 C6 1.333(6)
C5 C10 1.498(6)
C6 C7 1.473(6)
C8 C9 1.505(6)
C11 C12 1.381(6)
C13 C14 1.507(6)
C15 C16 1.474(6)
C16 C17 1.332(6)
C17 C18 1.461(5)
C17 C22 1.510(6)
C18 C24 1.388(5)
C18 C19 1.398(6)
C19 C20 1.363(6)
C20 C21 1.386(6)
C21 C23 1.389(6)
C23 C24 1.389(5)
